data_7134504
loop_
_publ_author_name
'Li, Xin'
'Liu, Nai-Xuan'
'Sun, Jian-Ting'
'Nie, Xiao-Di'
'Si, Chang-Mei'
'Wei, Bang-Guo'

_publ_section_title
;
 An [(IPr)AuCl]-catalyzed formal [4+2] process of N-Ar N,O-acetals with
 arylacetylenes for the construction of pyrrolo[1,2-a]quinolines
;
_journal_issue 46
_journal_name_full 'Chemical Communications'
_journal_page_first 8411
_journal_page_last 8414
_journal_paper_doi 10.1039/D5CC01581B
_journal_volume 61
_journal_year 2025
_chemical_formula_sum 'C18 H14 Cl N O'
_chemical_formula_weight 295.75
_space_group_crystal_system monoclinic
_space_group_IT_number 14
_space_group_name_Hall '-P 2ybc'
_space_group_name_H-M_alt 'P 1 21/c 1'
_atom_sites_solution_hydrogens geom
_audit_creation_method SHELXL-2013
_audit_update_record
;
2022-02-23 deposited with the CCDC.	2025-05-05 downloaded from the CCDC.
;
_cell_angle_alpha 90
_cell_angle_beta 101.8440(10)
_cell_angle_gamma 90
_cell_formula_units_Z 4
_cell_length_a 9.8880(3)
_cell_length_b 11.0027(3)
_cell_length_c 13.3415(4)
_cell_measurement_reflns_used 9921
_cell_measurement_temperature 293(2)
_cell_measurement_theta_max 54.985
_cell_measurement_theta_min 4.841
_cell_volume 1420.58(7)
_computing_cell_refinement 'Bruker SAINT'
_computing_data_collection 'Bruker APEX2'
_computing_data_reduction 'Bruker SAINT'
_computing_molecular_graphics 'Bruker SHELXTL'
_computing_publication_material 'Bruker SHELXTL'
_computing_structure_refinement 'SHELXL-2013 (Sheldrick, 2013)'
_computing_structure_solution 'SHELXS-97 (Sheldrick 2008)'
_diffrn_ambient_temperature 293(2)
_diffrn_measured_fraction_theta_full 0.991
_diffrn_measured_fraction_theta_max 0.992
_diffrn_measurement_device_type 'Bruker APEX-II CCD'
_diffrn_measurement_method '\f and \w scans'
_diffrn_radiation_type MoK\a
_diffrn_radiation_wavelength 0.71073
_diffrn_reflns_av_R_equivalents 0.0279
_diffrn_reflns_av_unetI/netI 0.0154
_diffrn_reflns_Laue_measured_fraction_full 0.991
_diffrn_reflns_Laue_measured_fraction_max 0.992
_diffrn_reflns_limit_h_max 11
_diffrn_reflns_limit_h_min -12
_diffrn_reflns_limit_k_max 13
_diffrn_reflns_limit_k_min -13
_diffrn_reflns_limit_l_max 16
_diffrn_reflns_limit_l_min -16
_diffrn_reflns_number 23212
_diffrn_reflns_point_group_measured_fraction_full 0.991
_diffrn_reflns_point_group_measured_fraction_max 0.992
_diffrn_reflns_theta_full 25.242
_diffrn_reflns_theta_max 25.995
_diffrn_reflns_theta_min 2.803
_exptl_absorpt_coefficient_mu 0.266
_exptl_absorpt_correction_T_max 0.7456
_exptl_absorpt_correction_T_min 0.6850
_exptl_absorpt_correction_type multi-scan
_exptl_absorpt_process_details sadabs
_exptl_crystal_colour colorless
_exptl_crystal_density_diffrn 1.383
_exptl_crystal_description prismatic
_exptl_crystal_F_000 616
_exptl_crystal_size_max 0.180
_exptl_crystal_size_mid 0.150
_exptl_crystal_size_min 0.120
_refine_diff_density_max 0.184
_refine_diff_density_min -0.279
_refine_diff_density_rms 0.031
_refine_ls_extinction_coef 0.014(5)
_refine_ls_extinction_expression Fc^*^=kFc[1+0.001xFc^2^\l^3^/sin(2\q)]^-1/4^
_refine_ls_extinction_method SHELXL
_refine_ls_goodness_of_fit_ref 1.038
_refine_ls_hydrogen_treatment constr
_refine_ls_matrix_type full
_refine_ls_number_parameters 191
_refine_ls_number_reflns 2776
_refine_ls_number_restraints 0
_refine_ls_restrained_S_all 1.038
_refine_ls_R_factor_all 0.0402
_refine_ls_R_factor_gt 0.0351
_refine_ls_shift/su_max 0.001
_refine_ls_shift/su_mean 0.000
_refine_ls_structure_factor_coef Fsqd
_refine_ls_weighting_details 'w=1/[\s^2^(Fo^2^)+(0.0407P)^2^+0.4772P] where P=(Fo^2^+2Fc^2^)/3'
_refine_ls_weighting_scheme calc
_refine_ls_wR_factor_gt 0.0878
_refine_ls_wR_factor_ref 0.0926
_reflns_Friedel_coverage 0.000
_reflns_number_gt 2461
_reflns_number_total 2776
_reflns_threshold_expression 'I > 2\s(I)'
_cod_data_source_file d5cc01581b2.cif
_cod_data_source_block mo_d8v21859_0m
_cod_depositor_comments 'Adding full bibliography for 7134503--7134504.cif.'
_cod_original_sg_symbol_H-M 'P 21/c'
_cod_database_code 7134504
_shelx_space_group_comment
; 
The symmetry employed for this shelxl refinement is uniquely defined 
by the following loop, which should always be used as a source of 
symmetry information in preference to the above space-group names. 
They are only intended as comments. 
;
_shelx_estimated_absorpt_t_min 0.954
_shelx_estimated_absorpt_t_max 0.969
_shelxl_version_number 2013-4

loop_
_space_group_symop_operation_xyz
'x, y, z'
'-x, y+1/2, -z+1/2'
'-x, -y, -z'
'x, -y-1/2, z-1/2'

loop_
_atom_site_label
_atom_site_type_symbol
_atom_site_fract_x
_atom_site_fract_y
_atom_site_fract_z
_atom_site_U_iso_or_equiv
_atom_site_adp_type
_atom_site_occupancy
_atom_site_site_symmetry_order
_atom_site_calc_flag
_atom_site_refinement_flags_posn
_atom_site_refinement_flags_adp
_atom_site_refinement_flags_occupancy
_atom_site_disorder_assembly
_atom_site_disorder_group
Cl1 Cl 0.40716(5) 0.27639(3) 0.65016(4) 0.06171(18) Uani 1 1 d . . . . .
O1 O 0.04057(12) 1.20396(11) 0.52424(10) 0.0600(3) Uani 1 1 d . . . . .
N1 N 0.19741(12) 1.04558(10) 0.54530(9) 0.0378(3) Uani 1 1 d . . . . .
C1 C 0.12870(15) 1.14377(13) 0.49545(12) 0.0442(4) Uani 1 1 d . . . . .
C2 C 0.18361(19) 1.16435(16) 0.39970(13) 0.0559(4) Uani 1 1 d . . . . .
H2A H 0.2417 1.2362 0.4065 0.067 Uiso 1 1 calc R U . . .
H2B H 0.1084 1.1745 0.3409 0.067 Uiso 1 1 calc R U . . .
C3 C 0.2670(2) 1.05124(16) 0.38808(13) 0.0569(4) Uani 1 1 d . . . . .
H3A H 0.3470 1.0711 0.3596 0.068 Uiso 1 1 calc R U . . .
H3B H 0.2110 0.9918 0.3444 0.068 Uiso 1 1 calc R U . . .
C4 C 0.31040(15) 1.00400(13) 0.49722(11) 0.0398(3) Uani 1 1 d . . . . .
H4 H 0.3961 1.0447 0.5304 0.048 Uiso 1 1 calc R U . . .
C5 C 0.32968(14) 0.86987(12) 0.50874(11) 0.0386(3) Uani 1 1 d . . . . .
H5 H 0.3703 0.8280 0.4620 0.046 Uiso 1 1 calc R U . . .
C6 C 0.29062(13) 0.80818(12) 0.58371(10) 0.0342(3) Uani 1 1 d . . . . .
C7 C 0.22390(13) 0.87253(12) 0.65773(10) 0.0346(3) Uani 1 1 d . . . . .
C8 C 0.17946(14) 0.99312(13) 0.63802(11) 0.0366(3) Uani 1 1 d . . . . .
C9 C 0.11984(17) 1.05592(15) 0.70872(13) 0.0503(4) Uani 1 1 d . . . . .
H9 H 0.0913 1.1360 0.6962 0.060 Uiso 1 1 calc R U . . .
C10 C 0.10337(18) 0.99857(17) 0.79757(14) 0.0566(4) Uani 1 1 d . . . . .
H10 H 0.0647 1.0411 0.8450 0.068 Uiso 1 1 calc R U . . .
C11 C 0.14310(18) 0.87982(16) 0.81723(12) 0.0519(4) Uani 1 1 d . . . . .
H11 H 0.1291 0.8415 0.8764 0.062 Uiso 1 1 calc R U . . .
C12 C 0.20423(16) 0.81800(14) 0.74781(11) 0.0427(3) Uani 1 1 d . . . . .
H12 H 0.2328 0.7381 0.7617 0.051 Uiso 1 1 calc R U . . .
C13 C 0.31801(14) 0.67528(12) 0.59679(10) 0.0342(3) Uani 1 1 d . . . . .
C14 C 0.45231(15) 0.63207(13) 0.61516(13) 0.0449(4) Uani 1 1 d . . . . .
H14 H 0.5249 0.6864 0.6173 0.054 Uiso 1 1 calc R U . . .
C15 C 0.48063(16) 0.50934(14) 0.63046(13) 0.0483(4) Uani 1 1 d . . . . .
H15 H 0.5712 0.4812 0.6436 0.058 Uiso 1 1 calc R U . . .
C16 C 0.37240(16) 0.43018(13) 0.62590(11) 0.0402(3) Uani 1 1 d . . . . .
C17 C 0.23725(16) 0.46935(13) 0.60519(12) 0.0424(3) Uani 1 1 d . . . . .
H17 H 0.1650 0.4142 0.6007 0.051 Uiso 1 1 calc R U . . .
C18 C 0.21111(14) 0.59230(13) 0.59123(11) 0.0401(3) Uani 1 1 d . . . . .
H18 H 0.1203 0.6198 0.5779 0.048 Uiso 1 1 calc R U . . .

loop_
_atom_site_aniso_label
_atom_site_aniso_U_11
_atom_site_aniso_U_22
_atom_site_aniso_U_33
_atom_site_aniso_U_23
_atom_site_aniso_U_13
_atom_site_aniso_U_12
Cl1 0.0706(3) 0.0303(2) 0.0806(3) 0.00290(18) 0.0070(2) 0.00864(18)
O1 0.0493(7) 0.0472(7) 0.0807(9) -0.0015(6) 0.0067(6) 0.0163(5)
N1 0.0385(6) 0.0294(6) 0.0476(7) 0.0009(5) 0.0137(5) 0.0024(5)
C1 0.0390(8) 0.0318(7) 0.0584(9) -0.0006(6) 0.0018(7) -0.0013(6)
C2 0.0612(10) 0.0451(9) 0.0585(10) 0.0150(8) 0.0054(8) 0.0028(8)
C3 0.0728(11) 0.0515(10) 0.0500(9) 0.0115(8) 0.0213(8) 0.0064(8)
C4 0.0403(7) 0.0352(7) 0.0474(8) 0.0025(6) 0.0170(6) -0.0004(6)
C5 0.0421(7) 0.0329(7) 0.0448(8) -0.0017(6) 0.0186(6) 0.0026(6)
C6 0.0334(7) 0.0310(7) 0.0391(7) -0.0015(5) 0.0096(5) 0.0010(5)
C7 0.0331(6) 0.0340(7) 0.0374(7) -0.0038(5) 0.0092(5) -0.0020(5)
C8 0.0340(7) 0.0341(7) 0.0433(8) -0.0048(6) 0.0120(6) -0.0029(5)
C9 0.0512(9) 0.0413(8) 0.0637(10) -0.0107(7) 0.0239(8) 0.0030(7)
C10 0.0587(10) 0.0630(11) 0.0567(10) -0.0167(8) 0.0318(8) -0.0022(8)
C11 0.0570(9) 0.0614(10) 0.0417(8) -0.0038(7) 0.0203(7) -0.0069(8)
C12 0.0459(8) 0.0437(8) 0.0396(8) -0.0006(6) 0.0111(6) -0.0023(6)
C13 0.0387(7) 0.0306(7) 0.0346(7) -0.0007(5) 0.0105(5) 0.0017(5)
C14 0.0378(7) 0.0357(8) 0.0617(9) -0.0025(7) 0.0116(7) -0.0022(6)
C15 0.0388(8) 0.0394(8) 0.0656(10) -0.0021(7) 0.0077(7) 0.0075(6)
C16 0.0504(8) 0.0295(7) 0.0403(7) -0.0015(6) 0.0081(6) 0.0054(6)
C17 0.0435(8) 0.0344(7) 0.0495(8) 0.0016(6) 0.0099(6) -0.0051(6)
C18 0.0352(7) 0.0361(7) 0.0498(8) 0.0039(6) 0.0105(6) 0.0021(6)

loop_
_atom_type_symbol
_atom_type_description
_atom_type_scat_dispersion_real
_atom_type_scat_dispersion_imag
_atom_type_scat_source
C C 0.0033 0.0016 'International Tables Vol C Tables 4.2.6.8 and 6.1.1.4'
H H 0.0000 0.0000 'International Tables Vol C Tables 4.2.6.8 and 6.1.1.4'
Cl Cl 0.1484 0.1585 'International Tables Vol C Tables 4.2.6.8 and 6.1.1.4'
N N 0.0061 0.0033 'International Tables Vol C Tables 4.2.6.8 and 6.1.1.4'
O O 0.0106 0.0060 'International Tables Vol C Tables 4.2.6.8 and 6.1.1.4'

loop_
_geom_angle_atom_site_label_1
_geom_angle_atom_site_label_2
_geom_angle_atom_site_label_3
_geom_angle
_geom_angle_site_symmetry_1
_geom_angle_site_symmetry_3
_geom_angle_publ_flag
C1 N1 C8 127.49(12) . . ?
C1 N1 C4 112.22(12) . . ?
C8 N1 C4 119.96(11) . . ?
O1 C1 N1 126.16(15) . . ?
O1 C1 C2 126.33(14) . . ?
N1 C1 C2 107.50(13) . . ?
C1 C2 C3 105.16(13) . . ?
C1 C2 H2A 110.7 . . ?
C3 C2 H2A 110.7 . . ?
C1 C2 H2B 110.7 . . ?
C3 C2 H2B 110.7 . . ?
H2A C2 H2B 108.8 . . ?
C2 C3 C4 103.57(13) . . ?
C2 C3 H3A 111.0 . . ?
C4 C3 H3A 111.0 . . ?
C2 C3 H3B 111.0 . . ?
C4 C3 H3B 111.0 . . ?
H3A C3 H3B 109.0 . . ?
N1 C4 C5 110.80(11) . . ?
N1 C4 C3 102.74(12) . . ?
C5 C4 C3 116.18(13) . . ?
N1 C4 H4 108.9 . . ?
C5 C4 H4 108.9 . . ?
C3 C4 H4 108.9 . . ?
C6 C5 C4 122.11(12) . . ?
C6 C5 H5 118.9 . . ?
C4 C5 H5 118.9 . . ?
C5 C6 C7 119.80(12) . . ?
C5 C6 C13 120.98(12) . . ?
C7 C6 C13 119.18(12) . . ?
C12 C7 C8 118.34(12) . . ?
C12 C7 C6 122.11(13) . . ?
C8 C7 C6 119.54(12) . . ?
C9 C8 C7 120.05(13) . . ?
C9 C8 N1 122.55(14) . . ?
C7 C8 N1 117.40(12) . . ?
C10 C9 C8 119.66(15) . . ?
C10 C9 H9 120.2 . . ?
C8 C9 H9 120.2 . . ?
C11 C10 C9 121.24(15) . . ?
C11 C10 H10 119.4 . . ?
C9 C10 H10 119.4 . . ?
C10 C11 C12 119.12(15) . . ?
C10 C11 H11 120.4 . . ?
C12 C11 H11 120.4 . . ?
C11 C12 C7 121.57(15) . . ?
C11 C12 H12 119.2 . . ?
C7 C12 H12 119.2 . . ?
C14 C13 C18 118.44(13) . . ?
C14 C13 C6 120.15(12) . . ?
C18 C13 C6 121.41(12) . . ?
C13 C14 C15 121.22(14) . . ?
C13 C14 H14 119.4 . . ?
C15 C14 H14 119.4 . . ?
C16 C15 C14 118.69(14) . . ?
C16 C15 H15 120.7 . . ?
C14 C15 H15 120.7 . . ?
C15 C16 C17 121.76(13) . . ?
C15 C16 Cl1 119.06(12) . . ?
C17 C16 Cl1 119.15(12) . . ?
C16 C17 C18 118.69(13) . . ?
C16 C17 H17 120.7 . . ?
C18 C17 H17 120.7 . . ?
C17 C18 C13 121.16(13) . . ?
C17 C18 H18 119.4 . . ?
C13 C18 H18 119.4 . . ?

loop_
_geom_bond_atom_site_label_1
_geom_bond_atom_site_label_2
_geom_bond_distance
_geom_bond_site_symmetry_2
_geom_bond_publ_flag
Cl1 C16 1.7436(14) . ?
O1 C1 1.2177(19) . ?
N1 C1 1.3732(18) . ?
N1 C8 1.4090(18) . ?
N1 C4 1.4708(17) . ?
C1 C2 1.504(2) . ?
C2 C3 1.518(2) . ?
C2 H2A 0.9700 . ?
C2 H2B 0.9700 . ?
C3 C4 1.523(2) . ?
C3 H3A 0.9700 . ?
C3 H3B 0.9700 . ?
C4 C5 1.4920(19) . ?
C4 H4 0.9800 . ?
C5 C6 1.3300(19) . ?
C5 H5 0.9300 . ?
C6 C7 1.4763(18) . ?
C6 C13 1.4908(18) . ?
C7 C12 1.392(2) . ?
C7 C8 1.405(2) . ?
C8 C9 1.394(2) . ?
C9 C10 1.382(2) . ?
C9 H9 0.9300 . ?
C10 C11 1.374(3) . ?
C10 H10 0.9300 . ?
C11 C12 1.384(2) . ?
C11 H11 0.9300 . ?
C12 H12 0.9300 . ?
C13 C14 1.384(2) . ?
C13 C18 1.3872(19) . ?
C14 C15 1.386(2) . ?
C14 H14 0.9300 . ?
C15 C16 1.371(2) . ?
C15 H15 0.9300 . ?
C16 C17 1.377(2) . ?
C17 C18 1.383(2) . ?
C17 H17 0.9300 . ?
C18 H18 0.9300 . ?

loop_
_geom_hbond_atom_site_label_D
_geom_hbond_atom_site_label_H
_geom_hbond_atom_site_label_A
_geom_hbond_distance_DH
_geom_hbond_distance_HA
_geom_hbond_distance_DA
_geom_hbond_angle_DHA
_geom_hbond_site_symmetry_A
C9 H9 O1 0.93 2.37 2.921(2) 118.1 .

loop_
_geom_torsion_atom_site_label_1
_geom_torsion_atom_site_label_2
_geom_torsion_atom_site_label_3
_geom_torsion_atom_site_label_4
_geom_torsion
_geom_torsion_site_symmetry_1
_geom_torsion_site_symmetry_2
_geom_torsion_site_symmetry_3
_geom_torsion_site_symmetry_4
_geom_torsion_publ_flag
C8 N1 C1 O1 1.1(2) . . . . ?
C4 N1 C1 O1 -172.17(14) . . . . ?
C8 N1 C1 C2 -179.70(14) . . . . ?
C4 N1 C1 C2 7.06(17) . . . . ?
O1 C1 C2 C3 -168.43(16) . . . . ?
N1 C1 C2 C3 12.34(18) . . . . ?
C1 C2 C3 C4 -25.78(18) . . . . ?
C1 N1 C4 C5 -148.00(13) . . . . ?
C8 N1 C4 C5 38.19(18) . . . . ?
C1 N1 C4 C3 -23.26(16) . . . . ?
C8 N1 C4 C3 162.93(13) . . . . ?
C2 C3 C4 N1 29.12(16) . . . . ?
C2 C3 C4 C5 150.25(14) . . . . ?
N1 C4 C5 C6 -24.2(2) . . . . ?
C3 C4 C5 C6 -140.98(15) . . . . ?
C4 C5 C6 C7 1.0(2) . . . . ?
C4 C5 C6 C13 -176.66(13) . . . . ?
C5 C6 C7 C12 -167.86(14) . . . . ?
C13 C6 C7 C12 9.8(2) . . . . ?
C5 C6 C7 C8 11.5(2) . . . . ?
C13 C6 C7 C8 -170.79(12) . . . . ?
C12 C7 C8 C9 1.2(2) . . . . ?
C6 C7 C8 C9 -178.20(13) . . . . ?
C12 C7 C8 N1 -178.54(12) . . . . ?
C6 C7 C8 N1 2.03(19) . . . . ?
C1 N1 C8 C9 -20.7(2) . . . . ?
C4 N1 C8 C9 152.08(14) . . . . ?
C1 N1 C8 C7 159.06(13) . . . . ?
C4 N1 C8 C7 -28.17(18) . . . . ?
C7 C8 C9 C10 -0.7(2) . . . . ?
N1 C8 C9 C10 179.04(14) . . . . ?
C8 C9 C10 C11 -0.8(3) . . . . ?
C9 C10 C11 C12 1.8(3) . . . . ?
C10 C11 C12 C7 -1.3(2) . . . . ?
C8 C7 C12 C11 -0.2(2) . . . . ?
C6 C7 C12 C11 179.17(14) . . . . ?
C5 C6 C13 C14 60.39(19) . . . . ?
C7 C6 C13 C14 -117.25(15) . . . . ?
C5 C6 C13 C18 -119.75(16) . . . . ?
C7 C6 C13 C18 62.60(18) . . . . ?
C18 C13 C14 C15 -1.7(2) . . . . ?
C6 C13 C14 C15 178.15(14) . . . . ?
C13 C14 C15 C16 0.8(2) . . . . ?
C14 C15 C16 C17 0.9(2) . . . . ?
C14 C15 C16 Cl1 -177.43(12) . . . . ?
C15 C16 C17 C18 -1.6(2) . . . . ?
Cl1 C16 C17 C18 176.74(12) . . . . ?
C16 C17 C18 C13 0.6(2) . . . . ?
C14 C13 C18 C17 1.0(2) . . . . ?
C6 C13 C18 C17 -178.86(13) . . . . ?
